data_2001026
loop_
_publ_author_name
'Guo, S.'
'Su, G.'
'Pan, F.'
'He, Y.'

_publ_section_title
;
 Structure of 4-methoxybenzophenone
;
_journal_issue 3
_journal_name_full 'Acta Crystallographica Section C'
_journal_page_first 576
_journal_page_last 578
_journal_paper_doi 10.1107/S0108270191010351
_journal_volume 48
_journal_year 1992
_chemical_formula_sum 'C14 H12 O2'
_chemical_formula_weight 212.25
_space_group_IT_number 2
_space_group_name_Hall '-P 1'
_space_group_name_H-M_alt 'P -1'
_symmetry_cell_setting triclinic
_symmetry_space_group_name_Hall '-P 1'
_symmetry_space_group_name_H-M 'P -1'
_cell_angle_alpha 108.25(2)
_cell_angle_beta 109.91(2)
_cell_angle_gamma 88.17(3)
_cell_formula_units_Z 4
_cell_length_a 9.636(5)
_cell_length_b 13.906(4)
_cell_length_c 9.293(4)
_cell_volume 1108.0(8)
_diffrn_radiation_type Mo
_diffrn_radiation_wavelength 0.71069
_exptl_absorpt_coefficient_mu 0.079
_exptl_crystal_density_diffrn 1.27
_exptl_crystal_F_000 448
_cod_data_source_file mu0277.cif
_cod_data_source_block mu0277a
_cod_database_code 2001026

loop_
_space_group_symop_id
_space_group_symop_operation_xyz
1 x,y,z
2 -x,-y,-z

loop_
_atom_site_label
_atom_site_fract_x
_atom_site_fract_y
_atom_site_fract_z
O(10) .5349(2) .21880(10) .4655(2)
O(11) .8409(2) .66360(10) .8488(2)
C(100) .6365(2) .2495(2) .5949(3)
C(110) .8134(3) .7256(2) .7472(3)
C(111) .6921(2) .3583(2) .6629(2)
C(112) .7691(2) .4068(2) .8274(3)
C(113) .8142(2) .5084(2) .8855(2)
C(114) .7869(2) .5648(2) .7806(2)
C(115) .7097(2) .5183(2) .6167(2)
C(116) .6633(2) .4168(2) .5605(2)
C(121) .7020(2) .1773(2) .6843(3)
C(122) .8531(2) .1800(2) .7631(3)
C(123) .9115(3) .1064(2) .8319(3)
C(124) .8192(3) .0306(2) .8255(3)
C(125) .6688(3) .0274(2) .7488(3)
C(126) .6102(3) .0996(2) .6770(3)
O(20) .0237(2) .22090(10) .5018(2)
O(21) .3527(2) .66010(10) .8501(2)
C(200) .1362(2) .2489(2) .6207(3)
C(210) .2547(3) .7379(2) .8366(4)
C(211) .1950(2) .3577(2) .6845(2)
C(212) .3459(2) .3887(2) .7547(3)
C(213) .3942(2) .4896(2) .8054(2)
C(214) .2937(2) .5619(2) .7913(2)
C(215) .1434(2) .5327(2) .7216(3)
C(216) .0955(2) .4309(2) .6666(3)
C(221) .2099(2) .1754(2) .7032(3)
C(222) .1838(3) .0721(2) .6161(3)
C(223) .2391(3) .0012(2) .6919(4)
C(224) .3205(3) .0317(2) .8545(4)
C(225) .3472(3) .1336(2) .9424(3)
C(226) .2932(2) .2055(2) .8673(3)
H(1) .7912 .3682 .9006
H(2) .8656 .5416 .9991
H(3) .6088 .3834 .4460
H(4) .4985 .5113 .8529
H(5) .4163 .3389 .7680
H(6) .0725 .5828 .7115
H(7) -.0090 .4092 .6145
H(8) .3120 .2773 .9287
H(9) .2212 -.0699 .6325
H(10) .1259 .0496 .5023
H(11) .4036 .1549 1.0574
H(12) .3093 .8026 .8823
H(13) .1967 .7280 .7269
H(14) .1892 .7372 .8948
H(15) .3628 -.0185 .9083
H(16) .6891 .5574 .5444
H(17) .8592 -.0207 .8745
H(18) 1.0162 .1078 .8873
H(19) .5037 .0982 .6221
H(20) .9187 .2341 .7687
H(21) .8571 .7935 .8081
H(22) .8550 .6990 .6636
H(23) .7096 .7282 .6971
H(24) .6057 -.0277 .7436

loop_
_geom_bond_atom_site_label_1
_geom_bond_atom_site_label_2
_geom_bond_distance
O(10) C(100) 1.221(3)
O(11) C(110) 1.424(3)
O(11) C(114) 1.355(3)
C(100) C(111) 1.483(3)
C(100) C(121) 1.491(3)
C(111) C(116) 1.391(3)
C(111) C(112) 1.398(3)
C(112) C(113) 1.370(3)
C(113) C(114) 1.388(3)
C(114) C(115) 1.390(3)
C(115) C(116) 1.373(3)
C(121) C(122) 1.385(3)
C(121) C(126) 1.388(3)
C(122) C(123) 1.380(3)
C(123) C(124) 1.375(3)
C(124) C(125) 1.375(4)
C(125) C(126) 1.377(3)
O(20) C(200) 1.220(3)
O(21) C(210) 1.420(3)
O(21) C(214) 1.366(3)
C(200) C(221) 1.487(3)
C(200) C(211) 1.492(3)
C(211) C(216) 1.386(3)
C(211) C(212) 1.394(3)
C(212) C(213) 1.373(3)
C(213) C(214) 1.384(3)
C(214) C(215) 1.376(3)
C(215) C(216) 1.381(3)
C(221) C(226) 1.390(3)
C(221) C(222) 1.392(3)
C(222) C(223) 1.377(4)
C(223) C(224) 1.375(4)
C(224) C(225) 1.377(3)
C(225) C(226) 1.384(3)
